data_8106355
loop_
_publ_author_name
'Merkelbach, Johannes'
'Majewski, Martha A.'
'Reiss, Guido J.'

_publ_section_title
;
 Crystal structure of caffeinium triiodide -- caffeine (1/1), C16H21I3N8O4
;
_journal_issue 5
_journal_name_full 'Zeitschrift f\"ur Kristallographie - New Crystal Structures'
_journal_page_first 941
_journal_page_last 944
_journal_paper_doi 10.1515/ncrs-2018-0125
_journal_volume 233
_journal_year 2018
_chemical_formula_moiety 'C8 H11 N4 O2, C8 H10 N4 O2, I3'
_chemical_formula_sum 'C16 H21 I3 N8 O4'
_chemical_formula_weight 770.11
_space_group_crystal_system monoclinic
_space_group_IT_number 14
_space_group_name_Hall '-P 2yn'
_space_group_name_H-M_alt 'P 1 21/n 1'
_atom_sites_solution_hydrogens mixed
_cell_angle_alpha 90
_cell_angle_beta 114.408(2)
_cell_angle_gamma 90
_cell_formula_units_Z 4
_cell_length_a 14.7257(7)
_cell_length_b 10.5712(5)
_cell_length_c 16.7501(8)
_cell_measurement_reflns_used 9797
_cell_measurement_temperature 290(2)
_cell_measurement_theta_max 31.83
_cell_measurement_theta_min 2.34
_cell_volume 2374.4(2)
_computing_cell_refinement 'Bruker SAINT'
_computing_data_collection 'Bruker APEX2'
_computing_data_reduction 'Bruker SAINT'
_computing_molecular_graphics 'Diamond 4.5.1 (Brandenburg, 2018)'
_computing_structure_refinement 'SHELXL-2018/1 (Sheldrick, 2018)'
_computing_structure_solution 'SHELXT-2018 (Sheldrick, 2018)'
_diffrn_ambient_temperature 290(2)
_diffrn_measured_fraction_theta_full 1.000
_diffrn_measured_fraction_theta_max 1.000
_diffrn_measurement_device_type 'Bruker APEX-II CCD'
_diffrn_measurement_method '\f and \w scans'
_diffrn_radiation_type MoK\a
_diffrn_radiation_wavelength 0.71073
_diffrn_reflns_av_R_equivalents 0.0309
_diffrn_reflns_av_unetI/netI 0.0144
_diffrn_reflns_Laue_measured_fraction_full 1.000
_diffrn_reflns_Laue_measured_fraction_max 1.000
_diffrn_reflns_limit_h_max 19
_diffrn_reflns_limit_h_min -19
_diffrn_reflns_limit_k_max 14
_diffrn_reflns_limit_k_min -14
_diffrn_reflns_limit_l_max 22
_diffrn_reflns_limit_l_min -22
_diffrn_reflns_number 50390
_diffrn_reflns_point_group_measured_fraction_full 1.000
_diffrn_reflns_point_group_measured_fraction_max 1.000
_diffrn_reflns_theta_full 28.497
_diffrn_reflns_theta_max 28.497
_diffrn_reflns_theta_min 1.553
_exptl_absorpt_coefficient_mu 3.988
_exptl_absorpt_correction_T_max 1.000
_exptl_absorpt_correction_T_min 0.6909
_exptl_absorpt_correction_type multi-scan
_exptl_absorpt_process_details
;
No additional spherical absorption correction. 
;
_exptl_crystal_colour orange-brown
_exptl_crystal_density_diffrn 2.154
_exptl_crystal_description block
_exptl_crystal_F_000 1456
_exptl_crystal_size_max 0.370
_exptl_crystal_size_mid 0.219
_exptl_crystal_size_min 0.090
_refine_diff_density_max 0.993
_refine_diff_density_min -0.879
_refine_diff_density_rms 0.069
_refine_ls_extinction_coef 0.00069(8)
_refine_ls_extinction_expression Fc^*^=kFc[1+0.001xFc^2^\l^3^/sin(2\q)]^-1/4^
_refine_ls_extinction_method 'SHELXL-2018/1 (Sheldrick 2018)'
_refine_ls_goodness_of_fit_ref 1.095
_refine_ls_hydrogen_treatment mixed
_refine_ls_matrix_type full
_refine_ls_number_parameters 298
_refine_ls_number_reflns 6007
_refine_ls_number_restraints 0
_refine_ls_restrained_S_all 1.095
_refine_ls_R_factor_all 0.0343
_refine_ls_R_factor_gt 0.0254
_refine_ls_shift/su_max 0.002
_refine_ls_shift/su_mean 0.000
_refine_ls_structure_factor_coef Fsqd
_refine_ls_weighting_details 'w=1/[\s^2^(Fo^2^)+(0.0320P)^2^+2.3000P] where P=(Fo^2^+2Fc^2^)/3'
_refine_ls_weighting_scheme calc
_refine_ls_wR_factor_gt 0.0661
_refine_ls_wR_factor_ref 0.0760
_reflns_Friedel_coverage 0.000
_reflns_Friedel_fraction_full .
_reflns_Friedel_fraction_max .
_reflns_number_gt 5051
_reflns_number_total 6007
_reflns_threshold_expression 'I > 2\s(I)'
_cod_data_source_file suppl_ncrs-2018-0125_suppl.cif
_cod_data_source_block 7_runs
_cod_depositor_comments
;
The following automatic conversions were performed:

data item '_exptl_absorpt_correction_type' value 'Multi-Scan' was
changed to 'multi-scan' in accordance with the built-in table derived
from the CIF Core dictionary named 'cif_core.dic' version 2.4.5 last
updated on 2014-11-21.

Automatic conversion script
Id: cif_fix_values 8738 2021-04-28 16:35:53Z antanas 
;
_cod_original_sg_symbol_H-M 'P 21/n'
_cod_database_code 8106355
_shelx_space_group_comment
;
The symmetry employed for this shelxl refinement is uniquely defined
by the following loop, which should always be used as a source of
symmetry information in preference to the above space-group names.
They are only intended as comments.
;
_shelx_estimated_absorpt_t_min 0.320
_shelx_estimated_absorpt_t_max 0.715

loop_
_space_group_symop_operation_xyz
'x, y, z'
'-x+1/2, y+1/2, -z+1/2'
'-x, -y, -z'
'x-1/2, -y-1/2, z-1/2'

loop_
_atom_site_label
_atom_site_type_symbol
_atom_site_fract_x
_atom_site_fract_y
_atom_site_fract_z
_atom_site_U_iso_or_equiv
_atom_site_adp_type
_atom_site_occupancy
_atom_site_site_symmetry_order
_atom_site_calc_flag
_atom_site_refinement_flags_posn
_atom_site_refinement_flags_adp
_atom_site_refinement_flags_occupancy
_atom_site_disorder_assembly
_atom_site_disorder_group
O1 O 0.49960(15) 0.7740(2) 0.92598(12) 0.0515(5) Uani 1 1 d . . . . .
N1 N 0.34313(15) 0.8568(2) 0.86300(13) 0.0355(4) Uani 1 1 d . . . . .
C1 C 0.42266(19) 0.7887(2) 0.86069(16) 0.0357(5) Uani 1 1 d . . . . .
O2 O 0.19363(14) 0.9609(2) 0.79700(13) 0.0476(5) Uani 1 1 d . . . . .
N2 N 0.41061(14) 0.73470(19) 0.78165(13) 0.0323(4) Uani 1 1 d . . . . .
C2 C 0.32494(16) 0.7579(2) 0.71023(15) 0.0283(4) Uani 1 1 d . . . . .
O3 O 0.57340(16) 0.1957(2) 0.58374(15) 0.0543(5) Uani 1 1 d . . . . .
N3 N 0.17760(14) 0.83646(19) 0.62699(13) 0.0319(4) Uani 1 1 d . . . . .
C3 C 0.25052(16) 0.8314(2) 0.71241(15) 0.0291(4) Uani 1 1 d . . . . .
O4 O 0.38498(16) 0.54937(19) 0.55667(13) 0.0465(5) Uani 1 1 d . . . . .
N4 N 0.29786(15) 0.7182(2) 0.62603(14) 0.0330(4) Uani 1 1 d . . . . .
H4 H 0.324(2) 0.669(3) 0.608(2) 0.048(10) Uiso 1 1 d . . . . .
C4 C 0.25565(18) 0.8905(2) 0.79041(16) 0.0330(5) Uani 1 1 d . . . . .
N5 N 0.47505(16) 0.36861(19) 0.56947(14) 0.0345(4) Uani 1 1 d . . . . .
C5 C 0.20813(18) 0.7681(2) 0.57761(16) 0.0355(5) Uani 1 1 d . . . . .
H5 H 0.172661 0.755904 0.517635 0.043 Uiso 1 1 calc R U . . .
N6 N 0.45126(18) 0.2348(2) 0.44954(15) 0.0405(5) Uani 1 1 d . . . . .
C6 C 0.3573(3) 0.9101(3) 0.94827(18) 0.0546(8) Uani 1 1 d . . . . .
H6A H 0.394843 0.987184 0.958137 0.082 Uiso 1 1 calc R U . . .
H6B H 0.392836 0.850583 0.993804 0.082 Uiso 1 1 calc R U . . .
H6C H 0.293462 0.927362 0.948632 0.082 Uiso 1 1 calc R U . . .
N7 N 0.27222(17) 0.4727(2) 0.36275(16) 0.0460(5) Uani 1 1 d . . . . .
C7 C 0.49322(19) 0.6655(3) 0.77591(19) 0.0432(6) Uani 1 1 d . . . . .
H7A H 0.469432 0.617780 0.722367 0.065 Uiso 1 1 calc R U . . .
H7B H 0.521318 0.608904 0.824898 0.065 Uiso 1 1 calc R U . . .
H7C H 0.543352 0.724114 0.776676 0.065 Uiso 1 1 calc R U . . .
N8 N 0.3187(2) 0.2992(3) 0.31194(16) 0.0532(6) Uani 1 1 d . . . . .
C8 C 0.0848(2) 0.9092(3) 0.5969(2) 0.0469(7) Uani 1 1 d . . . . .
H8A H 0.100003 0.997970 0.603314 0.070 Uiso 1 1 calc R U . . .
H8B H 0.048781 0.887013 0.631335 0.070 Uiso 1 1 calc R U . . .
H8C H 0.044741 0.890454 0.536356 0.070 Uiso 1 1 calc R U . . .
C9 C 0.5049(2) 0.2611(2) 0.53707(18) 0.0375(5) Uani 1 1 d . . . . .
C10 C 0.3755(2) 0.3121(3) 0.39890(18) 0.0396(6) Uani 1 1 d . . . . .
C11 C 0.34984(19) 0.4176(2) 0.43303(18) 0.0365(5) Uani 1 1 d . . . . .
C12 C 0.40038(18) 0.4536(2) 0.52121(17) 0.0330(5) Uani 1 1 d . . . . .
C13 C 0.2569(3) 0.3978(3) 0.2937(2) 0.0569(8) Uani 1 1 d . . . . .
H13 H 0.207597 0.413254 0.237982 0.068 Uiso 1 1 calc R U . . .
C14 C 0.5278(2) 0.3913(3) 0.66411(19) 0.0472(7) Uani 1 1 d . . . . .
H14A H 0.558552 0.473290 0.673883 0.071 Uiso 1 1 calc R U . . .
H14B H 0.578080 0.327727 0.689671 0.071 Uiso 1 1 calc R U . . .
H14C H 0.481212 0.387781 0.690660 0.071 Uiso 1 1 calc R U . . .
C15 C 0.4778(3) 0.1235(3) 0.4119(3) 0.0656(10) Uani 1 1 d . . . . .
H15A H 0.462902 0.139157 0.351268 0.098 Uiso 1 1 calc R U . . .
H15B H 0.440090 0.051959 0.416448 0.098 Uiso 1 1 calc R U . . .
H15C H 0.547695 0.106485 0.443116 0.098 Uiso 1 1 calc R U . . .
C16 C 0.2194(3) 0.5896(3) 0.3628(3) 0.0618(9) Uani 1 1 d . . . . .
H16A H 0.188431 0.622432 0.304242 0.093 Uiso 1 1 calc R U . . .
H16B H 0.265727 0.650566 0.400257 0.093 Uiso 1 1 calc R U . . .
H16C H 0.169165 0.572475 0.384005 0.093 Uiso 1 1 calc R U . . .
I1A I 0.46702(3) 1.10662(5) 0.79487(3) 0.05997(11) Uani 0.967(2) 1 d . . P A 1
I2A I 0.32749(2) 1.09822(2) 0.61021(2) 0.04423(7) Uani 0.967(2) 1 d . . P A 1
I3A I 0.19370(2) 1.07608(8) 0.42627(3) 0.07731(17) Uani 0.967(2) 1 d . . P A 1
I1B I 0.4784(10) 1.0801(14) 0.7790(9) 0.05997(11) Uani 0.033(2) 1 d . . P A 2
I2B I 0.32749(2) 1.09822(2) 0.61021(2) 0.04423(7) Uani 0.033(2) 1 d . . P A 2
I3B I 0.1870(8) 1.137(2) 0.4414(8) 0.07731(17) Uani 0.033(2) 1 d . . P A 2

loop_
_atom_site_aniso_label
_atom_site_aniso_U_11
_atom_site_aniso_U_22
_atom_site_aniso_U_33
_atom_site_aniso_U_23
_atom_site_aniso_U_13
_atom_site_aniso_U_12
O1 0.0389(10) 0.0662(14) 0.0319(9) 0.0055(9) -0.0030(8) 0.0124(9)
N1 0.0349(10) 0.0410(11) 0.0253(9) -0.0025(8) 0.0073(8) 0.0021(9)
C1 0.0353(12) 0.0347(12) 0.0298(11) 0.0039(9) 0.0060(9) 0.0024(10)
O2 0.0419(10) 0.0544(12) 0.0436(10) -0.0105(9) 0.0148(9) 0.0130(9)
N2 0.0260(9) 0.0322(10) 0.0312(10) 0.0002(8) 0.0045(8) 0.0060(8)
C2 0.0266(10) 0.0250(10) 0.0298(11) 0.0003(8) 0.0081(9) 0.0000(8)
O3 0.0539(12) 0.0421(11) 0.0605(13) 0.0048(10) 0.0171(10) 0.0142(9)
N3 0.0260(9) 0.0302(10) 0.0308(10) -0.0023(8) 0.0029(8) 0.0017(7)
C3 0.0236(10) 0.0274(10) 0.0297(11) -0.0007(8) 0.0046(8) 0.0021(8)
O4 0.0602(12) 0.0394(10) 0.0510(11) -0.0020(9) 0.0340(10) 0.0072(9)
N4 0.0321(10) 0.0307(10) 0.0324(10) -0.0062(8) 0.0096(8) 0.0032(8)
C4 0.0324(12) 0.0324(12) 0.0326(12) -0.0026(9) 0.0118(10) 0.0000(9)
N5 0.0416(11) 0.0292(10) 0.0346(10) -0.0003(8) 0.0177(9) -0.0010(8)
C5 0.0341(12) 0.0352(12) 0.0293(11) -0.0038(9) 0.0052(9) 0.0002(10)
N6 0.0512(13) 0.0302(10) 0.0462(12) -0.0024(9) 0.0263(11) 0.0008(9)
C6 0.0575(18) 0.071(2) 0.0262(13) -0.0096(13) 0.0082(12) 0.0084(15)
N7 0.0401(12) 0.0515(14) 0.0457(13) 0.0075(11) 0.0170(10) 0.0039(10)
C7 0.0297(12) 0.0464(15) 0.0462(15) 0.0000(12) 0.0084(11) 0.0111(11)
N8 0.0630(16) 0.0553(15) 0.0387(13) -0.0059(11) 0.0185(12) -0.0066(13)
C8 0.0311(13) 0.0502(16) 0.0442(15) -0.0041(12) 0.0005(11) 0.0134(11)
C9 0.0428(13) 0.0276(11) 0.0459(14) 0.0006(10) 0.0220(11) -0.0001(10)
C10 0.0448(14) 0.0363(13) 0.0402(13) -0.0013(10) 0.0201(12) -0.0058(11)
C11 0.0340(12) 0.0358(12) 0.0414(14) 0.0024(10) 0.0172(11) -0.0010(10)
C12 0.0352(12) 0.0309(11) 0.0392(13) 0.0061(10) 0.0217(10) 0.0006(9)
C13 0.0538(18) 0.070(2) 0.0413(16) 0.0020(15) 0.0144(14) -0.0039(15)
C14 0.0591(18) 0.0436(15) 0.0376(14) 0.0009(11) 0.0185(13) -0.0001(13)
C15 0.101(3) 0.0410(16) 0.066(2) -0.0046(15) 0.046(2) 0.0164(17)
C16 0.0529(19) 0.063(2) 0.063(2) 0.0124(16) 0.0177(16) 0.0176(15)
I1A 0.06216(17) 0.0578(2) 0.05195(18) 0.00177(13) 0.01556(12) -0.00574(13)
I2A 0.03876(10) 0.03701(10) 0.05907(13) 0.00005(7) 0.02237(9) -0.00333(7)
I3A 0.05372(15) 0.1090(4) 0.05799(17) -0.0037(2) 0.01180(12) -0.02573(17)
I1B 0.06216(17) 0.0578(2) 0.05195(18) 0.00177(13) 0.01556(12) -0.00574(13)
I2B 0.03876(10) 0.03701(10) 0.05907(13) 0.00005(7) 0.02237(9) -0.00333(7)
I3B 0.05372(15) 0.1090(4) 0.05799(17) -0.0037(2) 0.01180(12) -0.02573(17)

loop_
_atom_type_symbol
_atom_type_description
_atom_type_scat_dispersion_real
_atom_type_scat_dispersion_imag
_atom_type_scat_source
C C 0.0033 0.0016 'International Tables Vol C Tables 4.2.6.8 and 6.1.1.4'
H H 0.0000 0.0000 'International Tables Vol C Tables 4.2.6.8 and 6.1.1.4'
N N 0.0061 0.0033 'International Tables Vol C Tables 4.2.6.8 and 6.1.1.4'
O O 0.0106 0.0060 'International Tables Vol C Tables 4.2.6.8 and 6.1.1.4'
I I -0.4742 1.8119 'International Tables Vol C Tables 4.2.6.8 and 6.1.1.4'

loop_
_exptl_crystal_face_index_h
_exptl_crystal_face_index_k
_exptl_crystal_face_index_l
_exptl_crystal_face_perp_dist
1.00 0.00 1.00 0.045
-1.00 0.00 -1.00 0.045
-1.00 -1.00 1.00 0.154
1.00 1.00 -1.00 0.151
3.00 -3.00 -2.00 0.133
1.00 0.00 -1.00 0.100
0.00 2.00 -1.00 0.122
-3.00 2.00 2.00 0.076
-1.00 0.00 1.00 0.102

loop_
_geom_angle_atom_site_label_1
_geom_angle_atom_site_label_2
_geom_angle_atom_site_label_3
_geom_angle
_geom_angle_site_symmetry_1
_geom_angle_site_symmetry_3
C1 N1 C4 126.2(2) . .
C1 N1 C6 116.3(2) . .
C4 N1 C6 117.1(2) . .
O1 C1 N2 120.7(2) . .
O1 C1 N1 121.6(2) . .
N2 C1 N1 117.7(2) . .
C2 N2 C1 118.3(2) . .
C2 N2 C7 122.1(2) . .
C1 N2 C7 119.3(2) . .
N2 C2 C3 123.2(2) . .
N2 C2 N4 128.7(2) . .
C3 C2 N4 108.0(2) . .
C5 N3 C3 107.92(19) . .
C5 N3 C8 126.0(2) . .
C3 N3 C8 126.0(2) . .
C2 C3 N3 106.5(2) . .
C2 C3 C4 122.7(2) . .
N3 C3 C4 130.8(2) . .
C5 N4 C2 107.4(2) . .
C5 N4 H4 123(2) . .
C2 N4 H4 129(2) . .
O2 C4 N1 122.0(2) . .
O2 C4 C3 126.5(2) . .
N1 C4 C3 111.5(2) . .
C12 N5 C9 126.6(2) . .
C12 N5 C14 117.4(2) . .
C9 N5 C14 116.0(2) . .
N3 C5 N4 110.2(2) . .
N3 C5 H5 124.9 . .
N4 C5 H5 124.9 . .
C10 N6 C9 120.3(2) . .
C10 N6 C15 120.7(3) . .
C9 N6 C15 119.0(3) . .
N1 C6 H6A 109.5 . .
N1 C6 H6B 109.5 . .
H6A C6 H6B 109.5 . .
N1 C6 H6C 109.5 . .
H6A C6 H6C 109.5 . .
H6B C6 H6C 109.5 . .
C13 N7 C11 105.7(3) . .
C13 N7 C16 126.9(3) . .
C11 N7 C16 127.4(3) . .
N2 C7 H7A 109.5 . .
N2 C7 H7B 109.5 . .
H7A C7 H7B 109.5 . .
N2 C7 H7C 109.5 . .
H7A C7 H7C 109.5 . .
H7B C7 H7C 109.5 . .
C13 N8 C10 103.1(3) . .
N3 C8 H8A 109.5 . .
N3 C8 H8B 109.5 . .
H8A C8 H8B 109.5 . .
N3 C8 H8C 109.5 . .
H8A C8 H8C 109.5 . .
H8B C8 H8C 109.5 . .
O3 C9 N6 122.2(2) . .
O3 C9 N5 121.6(3) . .
N6 C9 N5 116.2(2) . .
N8 C10 N6 126.4(3) . .
N8 C10 C11 112.1(3) . .
N6 C10 C11 121.6(2) . .
C10 C11 N7 105.0(2) . .
C10 C11 C12 122.7(2) . .
N7 C11 C12 132.2(2) . .
O4 C12 N5 120.4(2) . .
O4 C12 C11 127.1(2) . .
N5 C12 C11 112.6(2) . .
N8 C13 N7 114.1(3) . .
N8 C13 H13 123.0 . .
N7 C13 H13 123.0 . .
N5 C14 H14A 109.5 . .
N5 C14 H14B 109.5 . .
H14A C14 H14B 109.5 . .
N5 C14 H14C 109.5 . .
H14A C14 H14C 109.5 . .
H14B C14 H14C 109.5 . .
N6 C15 H15A 109.5 . .
N6 C15 H15B 109.5 . .
H15A C15 H15B 109.5 . .
N6 C15 H15C 109.5 . .
H15A C15 H15C 109.5 . .
H15B C15 H15C 109.5 . .
N7 C16 H16A 109.5 . .
N7 C16 H16B 109.5 . .
H16A C16 H16B 109.5 . .
N7 C16 H16C 109.5 . .
H16A C16 H16C 109.5 . .
H16B C16 H16C 109.5 . .
I3A I2A I1A 176.764(13) . .
I3B I2B I1B 174.4(4) . .

loop_
_geom_bond_atom_site_label_1
_geom_bond_atom_site_label_2
_geom_bond_distance
_geom_bond_site_symmetry_2
O1 C1 1.216(3) .
N1 C1 1.389(3) .
N1 C4 1.404(3) .
N1 C6 1.468(3) .
C1 N2 1.384(3) .
O2 C4 1.218(3) .
N2 C2 1.355(3) .
N2 C7 1.456(3) .
C2 C3 1.356(3) .
C2 N4 1.364(3) .
O3 C9 1.207(3) .
N3 C5 1.310(3) .
N3 C3 1.390(3) .
N3 C8 1.464(3) .
C3 C4 1.422(3) .
O4 C12 1.241(3) .
N4 C5 1.340(3) .
N4 H4 0.77(3) .
N5 C12 1.391(3) .
N5 C9 1.406(3) .
N5 C14 1.468(4) .
C5 H5 0.9300 .
N6 C10 1.360(4) .
N6 C9 1.376(4) .
N6 C15 1.462(4) .
C6 H6A 0.9600 .
C6 H6B 0.9600 .
C6 H6C 0.9600 .
N7 C13 1.342(4) .
N7 C11 1.386(3) .
N7 C16 1.460(4) .
C7 H7A 0.9600 .
C7 H7B 0.9600 .
C7 H7C 0.9600 .
N8 C13 1.333(4) .
N8 C10 1.354(4) .
C8 H8A 0.9600 .
C8 H8B 0.9600 .
C8 H8C 0.9600 .
C10 C11 1.375(4) .
C11 C12 1.404(4) .
C13 H13 0.9300 .
C14 H14A 0.9600 .
C14 H14B 0.9600 .
C14 H14C 0.9600 .
C15 H15A 0.9600 .
C15 H15B 0.9600 .
C15 H15C 0.9600 .
C16 H16A 0.9600 .
C16 H16B 0.9600 .
C16 H16C 0.9600 .
I1A I2A 2.9230(5) .
I2A I3A 2.9005(5) .
I1B I2B 2.788(13) .
I2B I3B 2.759(10) .

loop_
_geom_hbond_atom_site_label_D
_geom_hbond_atom_site_label_H
_geom_hbond_atom_site_label_A
_geom_hbond_distance_DH
_geom_hbond_distance_HA
_geom_hbond_distance_DA
_geom_hbond_angle_DHA
_geom_hbond_site_symmetry_A
_geom_hbond_publ_flag
N4 H4 O4 0.77(3) 1.95(3) 2.723(3) 177(3) . yes

loop_
_geom_torsion_atom_site_label_1
_geom_torsion_atom_site_label_2
_geom_torsion_atom_site_label_3
_geom_torsion_atom_site_label_4
_geom_torsion
_geom_torsion_site_symmetry_1
_geom_torsion_site_symmetry_2
_geom_torsion_site_symmetry_3
_geom_torsion_site_symmetry_4
C4 N1 C1 O1 172.9(3) . . . .
C6 N1 C1 O1 0.1(4) . . . .
C4 N1 C1 N2 -8.7(4) . . . .
C6 N1 C1 N2 178.5(2) . . . .
O1 C1 N2 C2 -177.6(2) . . . .
N1 C1 N2 C2 4.1(3) . . . .
O1 C1 N2 C7 -3.3(4) . . . .
N1 C1 N2 C7 178.3(2) . . . .
C1 N2 C2 C3 0.0(4) . . . .
C7 N2 C2 C3 -174.0(2) . . . .
C1 N2 C2 N4 178.1(2) . . . .
C7 N2 C2 N4 4.1(4) . . . .
N2 C2 C3 N3 177.9(2) . . . .
N4 C2 C3 N3 -0.6(3) . . . .
N2 C2 C3 C4 -0.3(4) . . . .
N4 C2 C3 C4 -178.7(2) . . . .
C5 N3 C3 C2 0.5(3) . . . .
C8 N3 C3 C2 -177.4(2) . . . .
C5 N3 C3 C4 178.4(3) . . . .
C8 N3 C3 C4 0.5(4) . . . .
N2 C2 N4 C5 -177.9(2) . . . .
C3 C2 N4 C5 0.5(3) . . . .
C1 N1 C4 O2 -172.7(3) . . . .
C6 N1 C4 O2 0.1(4) . . . .
C1 N1 C4 C3 8.1(4) . . . .
C6 N1 C4 C3 -179.2(2) . . . .
C2 C3 C4 O2 177.4(3) . . . .
N3 C3 C4 O2 -0.3(5) . . . .
C2 C3 C4 N1 -3.4(3) . . . .
N3 C3 C4 N1 178.9(2) . . . .
C3 N3 C5 N4 -0.2(3) . . . .
C8 N3 C5 N4 177.7(2) . . . .
C2 N4 C5 N3 -0.2(3) . . . .
C10 N6 C9 O3 -179.0(3) . . . .
C15 N6 C9 O3 0.3(4) . . . .
C10 N6 C9 N5 1.3(4) . . . .
C15 N6 C9 N5 -179.4(3) . . . .
C12 N5 C9 O3 177.0(2) . . . .
C14 N5 C9 O3 -3.9(4) . . . .
C12 N5 C9 N6 -3.3(4) . . . .
C14 N5 C9 N6 175.8(2) . . . .
C13 N8 C10 N6 -179.4(3) . . . .
C13 N8 C10 C11 -0.8(3) . . . .
C9 N6 C10 N8 178.2(3) . . . .
C15 N6 C10 N8 -1.1(4) . . . .
C9 N6 C10 C11 -0.3(4) . . . .
C15 N6 C10 C11 -179.6(3) . . . .
N8 C10 C11 N7 0.2(3) . . . .
N6 C10 C11 N7 179.0(2) . . . .
N8 C10 C11 C12 -177.7(2) . . . .
N6 C10 C11 C12 1.0(4) . . . .
C13 N7 C11 C10 0.5(3) . . . .
C16 N7 C11 C10 -178.2(3) . . . .
C13 N7 C11 C12 178.1(3) . . . .
C16 N7 C11 C12 -0.5(5) . . . .
C9 N5 C12 O4 -175.8(2) . . . .
C14 N5 C12 O4 5.1(3) . . . .
C9 N5 C12 C11 3.8(3) . . . .
C14 N5 C12 C11 -175.4(2) . . . .
C10 C11 C12 O4 177.0(3) . . . .
N7 C11 C12 O4 -0.3(5) . . . .
C10 C11 C12 N5 -2.5(3) . . . .
N7 C11 C12 N5 -179.8(3) . . . .
C10 N8 C13 N7 1.1(4) . . . .
C11 N7 C13 N8 -1.0(4) . . . .
C16 N7 C13 N8 177.6(3) . . . .
